data_7213907
loop_
_publ_author_name
'Han, Song-De'
'Chen, Yong-Qiang'
'Zhao, Jiong-Peng'
'Liu, Sui-Jun'
'Miao, Xiao-Hong'
'Hu, Tong-Liang'
'Bu, Xian-He'

_publ_section_title
;
 Solvent-induced structural diversities from discrete cup-shaped Co8
 clusters to Co8 cluster-based chains accompanied by in situ ligand
 conversion
;
_journal_issue 5
_journal_name_full CrystEngComm
_journal_page_first 753
_journal_paper_doi 10.1039/c3ce42007h
_journal_volume 16
_journal_year 2014
_chemical_formula_moiety 'C75 H56.5 Cl6 Co8 N31.5 O9'
_chemical_formula_sum 'C75 H56.5 Cl6 Co8 N31.5 O9'
_chemical_formula_weight 2227.14
_chemical_name_systematic
; 
 ? 
;
_space_group_IT_number 14
_symmetry_cell_setting monoclinic
_symmetry_space_group_name_Hall '-P 2ybc'
_symmetry_space_group_name_H-M 'P 1 21/c 1'
_atom_sites_solution_hydrogens geom
_atom_sites_solution_primary direct
_atom_sites_solution_secondary difmap
_audit_creation_method SHELXL-97
_cell_angle_alpha 90.00
_cell_angle_beta 112.252(11)
_cell_angle_gamma 90.00
_cell_formula_units_Z 4
_cell_length_a 18.867(4)
_cell_length_b 17.119(3)
_cell_length_c 28.504(5)
_cell_measurement_temperature 113(2)
_cell_volume 8521(3)
_computing_structure_refinement 'SHELXL-97 (Sheldrick, 1997)'
_computing_structure_solution 'SHELXS-97 (Sheldrick, 1990)'
_diffrn_ambient_temperature 113
_diffrn_detector CCD
_diffrn_measured_fraction_theta_full 0.999
_diffrn_measured_fraction_theta_max 0.999
_diffrn_measurement_device
;
AFC10: Fixed Chi 2 circle
;
_diffrn_measurement_device_type
;
Rigaku Saturn724+ (2x2 bin mode)
;
_diffrn_measurement_specimen_support Fiber
_diffrn_radiation_monochromator Multilayer
_diffrn_radiation_type 'Mo K\a'
_diffrn_radiation_wavelength 0.71075
_diffrn_reflns_av_R_equivalents 0.0497
_diffrn_reflns_av_sigmaI/netI 0.0529
_diffrn_reflns_limit_h_max 24
_diffrn_reflns_limit_h_min -19
_diffrn_reflns_limit_k_max 22
_diffrn_reflns_limit_k_min -20
_diffrn_reflns_limit_l_max 36
_diffrn_reflns_limit_l_min -37
_diffrn_reflns_number 79926
_diffrn_reflns_theta_full 27.88
_diffrn_reflns_theta_max 27.88
_diffrn_reflns_theta_min 1.17
_diffrn_source 'Rotating Anode'
_diffrn_source_current 24.0
_diffrn_source_power 1.2
_diffrn_source_voltage 50.0
_exptl_absorpt_coefficient_mu 1.782
_exptl_absorpt_correction_T_max 0.838
_exptl_absorpt_correction_T_min 0.809
_exptl_absorpt_correction_type multi-scan
_exptl_crystal_colour pink
_exptl_crystal_density_diffrn 1.736
_exptl_crystal_density_method 'not measured'
_exptl_crystal_description block
_exptl_crystal_F_000 3720
_exptl_crystal_size_max 0.15
_exptl_crystal_size_mid 0.10
_exptl_crystal_size_min 0.10
_platon_squeeze_details
; 

The PLATON SQUEEZE procedure was used to treat 
regions of diffuse solvent which could not be modeled 
properly in terms of atomic sites. Their contribution to 
the diffraction pattern was removed and modified F^2^ was
written to a new HKL file. The number of located electrons, 
748 in two voids per unit cell, is included in the formula, formula weight, 
calculated density, and F(000). The main framework of 1 is dianionic. 
Considering the sources of cation and the acidic reaction environment 
in the formation of 1, the negative charge may be balanced by two 
protonated water molecules. Similar cases are common in literature.
In the refinement of 1, highly disordered HBTA ligands are generated. 
However, these units cannot be modeled properly. There are four formula units 
in one unit cell. On base of charge balance considerations, volume/count_electrons 
analysis, TG analyses and elemental analyses, this residual electron density 
was assigned to two and half molecules of 1H-Benzotriazole (HBTA), 
two molecules of protonated water and one water molecule. 
So SQUEEZE removed these disordered units per unit cell. 
The tentative formula for compound 1 is presented as in the text.
See refs. (a) O. V. Dolomanov, D. B. Cordes, N. R. Champness, A. J. Blake,
L. R. Hanton, G. B. Jameson, M. Schroder and C. Wilson. Chem. Commun.
2004, 642; (b) Y. Du, A. L. Thompson and D. O. Hare. Chem. Commun. 2008, 5987;
(c) Y. F. Bi, X. T. Wang, W. P. Liao, X. F. Wang, X. W. Wang, H. J. Zhang,
and S. Gao, J. Am. Chem. Soc. 2009, 131, 11650; (d) C. Duan, M. Wei, D. Guo, 
C. He, and Q. Meng, J. Am. Chem. Soc. 2010, 132, 3321; 
(e) M. Wei, C. He, W. Hua, C. Duan, S. Li, and Q. Meng, J. Am. Chem. Soc. 2006, 128, 13318; 
(f) H. Zhang, Y. Lu, Z. Zhang, H. Fu, Y. Li, D. Volkmer, 
D. Denysenko and E.Wang, Chem. Commun. 2012, 48, 7295.
;
_refine_diff_density_max 1.601
_refine_diff_density_min -1.390
_refine_diff_density_rms 0.126
_refine_ls_extinction_method none
_refine_ls_goodness_of_fit_ref 1.039
_refine_ls_hydrogen_treatment constr
_refine_ls_matrix_type full
_refine_ls_number_parameters 947
_refine_ls_number_reflns 20307
_refine_ls_number_restraints 7
_refine_ls_restrained_S_all 1.041
_refine_ls_R_factor_all 0.1021
_refine_ls_R_factor_gt 0.0831
_refine_ls_shift/su_max 0.013
_refine_ls_shift/su_mean 0.000
_refine_ls_structure_factor_coef Fsqd
_refine_ls_weighting_details 'calc w=1/[\s^2^(Fo^2^)+(0.0746P)^2^+44.3964P] where P=(Fo^2^+2Fc^2^)/3'
_refine_ls_weighting_scheme calc
_refine_ls_wR_factor_gt 0.1972
_refine_ls_wR_factor_ref 0.2079
_reflns_number_gt 15545
_reflns_number_total 20307
_reflns_threshold_expression >2sigma(I)
_cod_data_source_file c3ce42007h.txt
_cod_data_source_block added_by_encifer
_cod_depositor_comments
;
The following automatic conversions were performed:

'_symmetry_cell_setting' value 'Monoclinic' changed to 'monoclinic'
according to
/usr/data/users/saulius/automatic-downloads/current/RSC/lib/dictionaries/cif_core.dic
dictionary named 'cif_core.dic' version 2.4.2 from 2011-04-26.

Automatic conversion script
Id: cif_fix_values 2281 2013-09-26 08:29:07Z andrius 
;
_cod_original_sg_symbol_H-M 'P 21/c'
_cod_database_code 7213907

loop_
_symmetry_equiv_pos_as_xyz
'x, y, z'
'-x, y+1/2, -z+1/2'
'-x, -y, -z'
'x, -y-1/2, z-1/2'

loop_
_atom_site_label
_atom_site_type_symbol
_atom_site_fract_x
_atom_site_fract_y
_atom_site_fract_z
_atom_site_U_iso_or_equiv
_atom_site_adp_type
_atom_site_occupancy
_atom_site_symmetry_multiplicity
_atom_site_calc_flag
_atom_site_refinement_flags
_atom_site_disorder_assembly
_atom_site_disorder_group
Co1 Co 0.30937(5) 0.92804(5) 0.59915(3) 0.03406(18) Uani 1 1 d . A .
Co2 Co 0.32530(5) 0.58363(4) 0.60653(3) 0.03320(18) Uani 1 1 d . A .
Co3 Co 0.02455(5) 0.73588(8) 0.52849(4) 0.0290(3) Uani 0.826(3) 1 d P A 1
Co3' Co 0.0240(3) 0.7710(4) 0.5326(2) 0.0290(3) Uani 0.174(3) 1 d P A 2
Co4 Co 0.21925(4) 0.75190(4) 0.60713(2) 0.02192(15) Uani 1 1 d . A .
Co5 Co 0.32238(5) 0.92671(5) 0.80494(3) 0.0397(2) Uani 1 1 d . A .
Co6 Co 0.02419(4) 0.76426(6) 0.73226(3) 0.0396(2) Uani 1 1 d . . .
Co7 Co 0.31226(5) 0.58199(5) 0.80545(3) 0.0373(2) Uani 1 1 d . A .
Co8 Co 0.21912(4) 0.75584(3) 0.75219(2) 0.01936(14) Uani 1 1 d . . .
Cl1 Cl 0.34736(12) 1.01725(10) 0.55417(7) 0.0560(5) Uani 1 1 d . . .
Cl2 Cl 0.37409(12) 0.49610(10) 0.56657(7) 0.0577(5) Uani 1 1 d . . .
Cl3 Cl -0.07257(10) 0.72536(14) 0.45096(7) 0.0490(5) Uani 0.826(3) 1 d P A 1
Cl3' Cl -0.0752(5) 0.7769(7) 0.4560(3) 0.0490(5) Uani 0.174(3) 1 d P A 2
Cl4 Cl 0.37127(13) 1.01189(11) 0.86977(6) 0.0679(6) Uani 1 1 d . . .
Cl6 Cl 0.34965(13) 0.49108(11) 0.86814(6) 0.0662(6) Uani 1 1 d . . .
O1 O 0.27447(19) 0.66384(19) 0.65495(13) 0.0250(7) Uani 1 1 d . A .
O2 O 0.2660(2) 0.6604(2) 0.73155(13) 0.0283(8) Uani 1 1 d . A .
O3 O 0.2649(2) 0.8472(2) 0.65089(14) 0.0281(8) Uani 1 1 d . A .
O4 O 0.2732(2) 0.8450(2) 0.73166(13) 0.0311(8) Uani 1 1 d . A .
O5 O 0.1157(2) 0.7446(2) 0.61482(14) 0.0312(8) Uani 1 1 d . . .
O6 O 0.11566(19) 0.7583(2) 0.69284(13) 0.0268(8) Uani 1 1 d . A .
N1 N 0.3617(2) 0.8187(3) 0.83628(16) 0.0317(10) Uani 1 1 d . . .
N2 N 0.3220(2) 0.7543(2) 0.81527(17) 0.0277(9) Uani 1 1 d . A .
N3 N 0.3575(2) 0.6887(3) 0.83686(16) 0.0307(10) Uani 1 1 d . . .
N4 N 0.1990(3) 0.6017(3) 0.79808(17) 0.0327(10) Uani 1 1 d . . .
N5 N 0.1653(2) 0.6678(3) 0.77691(16) 0.0286(9) Uani 1 1 d . A .
N6 N 0.0915(2) 0.6711(3) 0.77163(18) 0.0333(10) Uani 1 1 d . A .
N7 N 0.2087(3) 0.9142(3) 0.79728(17) 0.0344(10) Uani 1 1 d . . .
N8 N 0.1702(2) 0.8498(3) 0.77621(17) 0.0297(10) Uani 1 1 d . A .
N9 N 0.0974(3) 0.8521(3) 0.77179(17) 0.0341(11) Uani 1 1 d . A .
N10 N 0.3609(2) 0.5343(3) 0.67687(16) 0.0278(9) Uani 1 1 d . A .
N11 N 0.3572(3) 0.5334(3) 0.75613(16) 0.0322(10) Uani 1 1 d . . .
N12 N 0.3491(2) 0.9793(3) 0.66984(18) 0.0344(11) Uani 1 1 d . A .
N13 N 0.3525(3) 0.9802(3) 0.75084(18) 0.0381(12) Uani 1 1 d . . .
N14 N -0.0379(2) 0.7497(3) 0.5755(2) 0.0385(12) Uani 1 1 d . . .
N15 N -0.0380(2) 0.7608(3) 0.65468(18) 0.0310(10) Uani 1 1 d . A .
N16 N 0.1960(3) 0.9059(3) 0.55048(18) 0.0336(10) Uani 1 1 d . A .
N17 N 0.1641(2) 0.8388(3) 0.55521(18) 0.0341(10) Uani 1 1 d . . .
N18 N 0.0901(2) 0.8337(3) 0.52322(17) 0.0376(12) Uani 1 1 d . A .
N19 N 0.0989(3) 0.6519(3) 0.52681(17) 0.0378(11) Uani 1 1 d . . .
N20 N 0.1724(2) 0.6573(3) 0.55872(16) 0.0322(10) Uani 1 1 d . A .
N21 N 0.2120(3) 0.5941(3) 0.55664(17) 0.0362(11) Uani 1 1 d . . .
N22 N 0.3628(2) 0.6925(3) 0.59465(16) 0.0275(9) Uani 1 1 d . . .
N23 N 0.3217(2) 0.7558(2) 0.59531(16) 0.0255(9) Uani 1 1 d . A .
N24 N 0.3572(2) 0.8223(3) 0.59127(17) 0.0267(9) Uani 1 1 d . . .
C1 C 0.4266(3) 0.7926(4) 0.8749(2) 0.0364(13) Uani 1 1 d . A .
C2 C 0.4889(3) 0.8340(5) 0.9106(2) 0.0511(19) Uani 1 1 d . . .
H2 H 0.4920 0.8894 0.9109 0.061 Uiso 1 1 calc R A .
C3 C 0.5445(4) 0.7882(7) 0.9445(3) 0.071(3) Uani 1 1 d . A .
H3 H 0.5879 0.8131 0.9688 0.086 Uiso 1 1 calc R . .
C4 C 0.5403(4) 0.7054(7) 0.9452(3) 0.070(3) Uani 1 1 d . . .
H4 H 0.5797 0.6771 0.9706 0.084 Uiso 1 1 calc R A .
C5 C 0.4822(3) 0.6660(5) 0.9109(2) 0.0509(19) Uani 1 1 d . A .
H5 H 0.4801 0.6105 0.9106 0.061 Uiso 1 1 calc R . .
C6 C 0.4238(3) 0.7123(4) 0.87514(19) 0.0373(14) Uani 1 1 d . A .
C7 C 0.1431(5) 0.5611(4) 0.8082(2) 0.0481(17) Uani 1 1 d . A .
C8 C 0.1443(5) 0.4877(4) 0.8307(3) 0.060(2) Uani 1 1 d . . .
H8 H 0.1890 0.4562 0.8425 0.072 Uiso 1 1 calc R A .
C9 C 0.0760(6) 0.4639(4) 0.8348(3) 0.067(3) Uani 1 1 d . A .
H9 H 0.0740 0.4143 0.8492 0.080 Uiso 1 1 calc R . .
C10 C 0.0096(5) 0.5115(5) 0.8182(3) 0.066(2) Uani 1 1 d . . .
H10 H -0.0351 0.4930 0.8223 0.079 Uiso 1 1 calc R A .
C11 C 0.0075(4) 0.5808(5) 0.7970(3) 0.0559(19) Uani 1 1 d . A .
H11 H -0.0373 0.6123 0.7860 0.067 Uiso 1 1 calc R . .
C12 C 0.0759(4) 0.6054(4) 0.7918(2) 0.0418(15) Uani 1 1 d . . .
C13 C 0.0889(4) 0.9211(4) 0.7924(2) 0.0458(16) Uani 1 1 d . . .
C14 C 0.0250(5) 0.9553(5) 0.7996(2) 0.058(2) Uani 1 1 d . A .
H14 H -0.0235 0.9303 0.7889 0.069 Uiso 1 1 calc R . .
C15 C 0.0388(5) 1.0289(5) 0.8238(3) 0.064(2) Uani 1 1 d U . .
H15 H -0.0018 1.0537 0.8301 0.077 Uiso 1 1 calc R A .
C16 C 0.1071(6) 1.0655(4) 0.8385(3) 0.075(3) Uani 1 1 d U A .
H16 H 0.1118 1.1150 0.8545 0.090 Uiso 1 1 calc R . .
C17 C 0.1691(6) 1.0366(4) 0.8321(3) 0.063(2) Uani 1 1 d . . .
H17 H 0.2161 1.0644 0.8421 0.076 Uiso 1 1 calc R A .
C18 C 0.1592(4) 0.9605(3) 0.8088(2) 0.0470(16) Uani 1 1 d . A .
C19 C 0.4075(3) 0.4744(3) 0.7046(2) 0.0350(13) Uani 1 1 d . . .
C20 C 0.4529(4) 0.4201(4) 0.6910(3) 0.0489(17) Uani 1 1 d . A .
H20 H 0.4541 0.4194 0.6580 0.059 Uiso 1 1 calc R . .
C21 C 0.4949(4) 0.3685(4) 0.7276(3) 0.0525(18) Uani 1 1 d . . .
H21 H 0.5267 0.3319 0.7197 0.063 Uiso 1 1 calc R A .
C22 C 0.4927(4) 0.3677(4) 0.7766(3) 0.0562(19) Uani 1 1 d . A .
H22 H 0.5222 0.3301 0.8005 0.067 Uiso 1 1 calc R . .
C23 C 0.4493(4) 0.4200(4) 0.7904(2) 0.0498(17) Uani 1 1 d . . .
H23 H 0.4484 0.4197 0.8235 0.060 Uiso 1 1 calc R A .
C24 C 0.4055(3) 0.4744(3) 0.7533(2) 0.0356(13) Uani 1 1 d . A .
C25 C 0.3350(3) 0.5653(3) 0.71028(17) 0.0275(11) Uani 1 1 d . A .
C26 C 0.2873(3) 0.6366(3) 0.69790(17) 0.0234(10) Uani 1 1 d . . .
C27 C 0.3928(3) 1.0420(4) 0.6955(3) 0.0445(15) Uani 1 1 d . . .
C28 C 0.4342(4) 1.0987(4) 0.6792(3) 0.0558(19) Uani 1 1 d . A .
H28 H 0.4321 1.1000 0.6454 0.067 Uiso 1 1 calc R . .
C29 C 0.4761(5) 1.1499(5) 0.7144(4) 0.073(3) Uani 1 1 d . . .
H29 H 0.5057 1.1869 0.7048 0.088 Uiso 1 1 calc R A .
C30 C 0.4794(5) 1.1528(4) 0.7636(3) 0.068(2) Uani 1 1 d . A .
H30 H 0.5088 1.1923 0.7859 0.082 Uiso 1 1 calc R . .
C31 C 0.4401(4) 1.0982(4) 0.7808(3) 0.059(2) Uani 1 1 d . . .
H31 H 0.4425 1.0988 0.8147 0.071 Uiso 1 1 calc R A .
C32 C 0.3963(4) 1.0420(4) 0.7453(2) 0.0436(15) Uani 1 1 d . A .
C33 C 0.3284(3) 0.9472(3) 0.7050(2) 0.0293(11) Uani 1 1 d . A .
C34 C 0.2842(3) 0.8731(3) 0.69481(19) 0.0259(10) Uani 1 1 d . . .
C35 C -0.1129(3) 0.7594(4) 0.5714(3) 0.0484(17) Uani 1 1 d . A .
C36 C -0.1810(4) 0.7690(6) 0.5264(4) 0.086(3) Uani 1 1 d . . .
H36 H -0.1803 0.7661 0.4932 0.104 Uiso 1 1 d R A .
C37 C -0.2464(5) 0.7831(8) 0.5351(5) 0.111(4) Uani 1 1 d . A .
H37 H -0.2933 0.7888 0.5068 0.133 Uiso 1 1 d R . .
C38 C -0.2475(5) 0.7892(8) 0.5850(5) 0.108(4) Uani 1 1 d . . .
H38 H -0.2940 0.8024 0.5886 0.129 Uiso 1 1 d R A .
C39 C -0.1811(4) 0.7763(7) 0.6292(4) 0.091(4) Uani 1 1 d . A .
H39 H -0.1822 0.7756 0.6622 0.109 Uiso 1 1 d R . .
C40 C -0.1132(3) 0.7646(4) 0.6203(3) 0.0449(16) Uani 1 1 d . . .
C41 C 0.0006(3) 0.7529(3) 0.6253(2) 0.0258(10) Uani 1 1 d . A .
C42 C 0.0854(2) 0.7515(2) 0.64621(17) 0.0156(8) Uani 1 1 d . A .
C43 C 0.0732(3) 0.9007(4) 0.4956(2) 0.0399(14) Uani 1 1 d . . .
C44 C 0.0042(4) 0.9253(4) 0.4566(2) 0.0458(15) Uani 1 1 d . A .
H44 H -0.0402 0.8932 0.4447 0.055 Uiso 1 1 calc R . .
C45 C 0.0057(4) 0.9977(5) 0.4372(3) 0.060(2) Uani 1 1 d . . .
H45 H -0.0396 1.0177 0.4119 0.072 Uiso 1 1 calc R A .
C46 C 0.0717(5) 1.0433(4) 0.4536(2) 0.059(2) Uani 1 1 d . A .
H46 H 0.0693 1.0932 0.4385 0.071 Uiso 1 1 calc R . .
C47 C 0.1412(4) 1.0202(4) 0.4907(2) 0.0495(16) Uani 1 1 d . . .
H47 H 0.1861 1.0514 0.5007 0.059 Uiso 1 1 calc R A .
C48 C 0.1390(4) 0.9461(4) 0.5124(2) 0.0446(16) Uani 1 1 d . A .
C49 C 0.0924(4) 0.5832(4) 0.5015(2) 0.0455(16) Uani 1 1 d . A .
C50 C 0.0286(4) 0.5485(5) 0.4628(2) 0.0561(19) Uani 1 1 d . . .
H50 H -0.0206 0.5721 0.4492 0.067 Uiso 1 1 calc R A .
C51 C 0.0456(5) 0.4744(4) 0.4464(3) 0.061(2) Uani 1 1 d . A .
H51 H 0.0047 0.4474 0.4212 0.073 Uiso 1 1 calc R . .
C52 C 0.1154(6) 0.4395(5) 0.4638(3) 0.065(2) Uani 1 1 d . . .
H52 H 0.1221 0.3908 0.4500 0.078 Uiso 1 1 calc R A .
C53 C 0.1757(5) 0.4736(4) 0.5007(3) 0.062(2) Uani 1 1 d . A .
H53 H 0.2247 0.4496 0.5133 0.074 Uiso 1 1 calc R . .
C54 C 0.1632(4) 0.5460(4) 0.5200(2) 0.0446(16) Uani 1 1 d . A .
C55 C 0.4280(3) 0.7191(3) 0.58900(19) 0.0307(11) Uani 1 1 d . A .
C56 C 0.4904(3) 0.6778(4) 0.5846(2) 0.0421(15) Uani 1 1 d . . .
H56 H 0.4934 0.6224 0.5862 0.051 Uiso 1 1 calc R A .
C57 C 0.5448(4) 0.7218(5) 0.5783(3) 0.0508(17) Uani 1 1 d . A .
H57 H 0.5879 0.6964 0.5755 0.061 Uiso 1 1 calc R . .
C58 C 0.5410(3) 0.8050(5) 0.5754(3) 0.0509(18) Uani 1 1 d . . .
H58 H 0.5809 0.8328 0.5701 0.061 Uiso 1 1 calc R A .
C59 C 0.4819(3) 0.8461(4) 0.5802(2) 0.0381(13) Uani 1 1 d . A .
H59 H 0.4800 0.9015 0.5793 0.046 Uiso 1 1 calc R . .
C60 C 0.4239(3) 0.8003(3) 0.58650(18) 0.0283(11) Uani 1 1 d . A .
Cl5 Cl -0.07384(11) 0.77624(16) 0.75977(9) 0.0522(6) Uani 0.826(3) 1 d P A 1
Cl5' Cl -0.0706(6) 0.7304(8) 0.7660(5) 0.0522(6) Uani 0.174(3) 1 d P A 2

loop_
_atom_site_aniso_label
_atom_site_aniso_U_11
_atom_site_aniso_U_22
_atom_site_aniso_U_33
_atom_site_aniso_U_23
_atom_site_aniso_U_13
_atom_site_aniso_U_12
Co1 0.0384(4) 0.0321(4) 0.0406(4) -0.0031(3) 0.0251(3) -0.0040(3)
Co2 0.0441(4) 0.0318(4) 0.0272(4) -0.0035(3) 0.0174(3) 0.0067(3)
Co3 0.0195(4) 0.0364(7) 0.0252(4) -0.0025(5) 0.0020(3) -0.0021(5)
Co3' 0.0195(4) 0.0364(7) 0.0252(4) -0.0025(5) 0.0020(3) -0.0021(5)
Co4 0.0160(3) 0.0278(4) 0.0202(3) -0.0011(2) 0.0050(2) 0.0003(2)
Co5 0.0519(5) 0.0357(4) 0.0248(4) -0.0074(3) 0.0070(3) -0.0221(4)
Co6 0.0193(4) 0.0667(6) 0.0344(4) -0.0144(4) 0.0121(3) -0.0018(3)
Co7 0.0536(5) 0.0339(4) 0.0236(4) 0.0014(3) 0.0138(3) 0.0190(4)
Co8 0.0161(3) 0.0192(3) 0.0219(3) -0.0049(2) 0.0062(2) -0.0006(2)
Cl1 0.0814(12) 0.0407(9) 0.0641(11) -0.0047(7) 0.0482(10) -0.0173(8)
Cl2 0.0907(13) 0.0490(9) 0.0462(9) 0.0004(7) 0.0404(9) 0.0281(9)
Cl3 0.0314(8) 0.0647(14) 0.0338(9) -0.0018(9) -0.0069(7) -0.0047(9)
Cl3' 0.0314(8) 0.0647(14) 0.0338(9) -0.0018(9) -0.0069(7) -0.0047(9)
Cl4 0.1028(15) 0.0564(11) 0.0330(8) -0.0195(7) 0.0126(9) -0.0469(11)
Cl6 0.1100(16) 0.0533(10) 0.0356(8) 0.0144(7) 0.0278(9) 0.0433(11)
O1 0.0270(18) 0.0217(17) 0.0241(17) -0.0013(13) 0.0073(14) 0.0037(14)
O2 0.0343(19) 0.0281(18) 0.0249(17) -0.0003(14) 0.0140(15) 0.0104(15)
O3 0.0329(19) 0.0253(18) 0.0322(19) -0.0059(14) 0.0190(15) -0.0054(15)
O4 0.0323(19) 0.032(2) 0.0251(18) -0.0022(15) 0.0062(15) -0.0131(16)
O5 0.0197(17) 0.048(2) 0.0243(18) 0.0029(15) 0.0065(14) -0.0017(15)
O6 0.0189(16) 0.040(2) 0.0214(17) -0.0067(14) 0.0072(13) 0.0013(14)
N1 0.024(2) 0.042(3) 0.021(2) 0.0005(18) 0.0006(17) -0.0085(19)
N2 0.022(2) 0.028(2) 0.031(2) -0.0026(17) 0.0068(17) 0.0003(16)
N3 0.025(2) 0.042(3) 0.021(2) -0.0039(18) 0.0050(17) 0.0057(19)
N4 0.050(3) 0.023(2) 0.031(2) 0.0017(17) 0.021(2) -0.003(2)
N5 0.028(2) 0.034(2) 0.024(2) -0.0076(17) 0.0102(17) -0.0077(18)
N6 0.027(2) 0.042(3) 0.036(2) -0.012(2) 0.0174(19) -0.019(2)
N7 0.045(3) 0.026(2) 0.031(2) -0.0109(18) 0.014(2) 0.001(2)
N8 0.028(2) 0.029(2) 0.029(2) -0.0111(18) 0.0088(18) 0.0024(18)
N9 0.029(2) 0.045(3) 0.029(2) -0.011(2) 0.0123(18) 0.010(2)
N10 0.021(2) 0.031(2) 0.028(2) -0.0033(17) 0.0056(16) 0.0096(17)
N11 0.031(2) 0.038(3) 0.023(2) 0.0020(18) 0.0054(18) 0.020(2)
N12 0.026(2) 0.039(3) 0.042(3) -0.006(2) 0.017(2) -0.0146(19)
N13 0.039(3) 0.034(3) 0.036(3) -0.006(2) 0.007(2) -0.026(2)
N14 0.013(2) 0.055(3) 0.040(3) 0.000(2) 0.0023(19) 0.0017(19)
N15 0.019(2) 0.035(2) 0.037(3) -0.0117(19) 0.0086(18) 0.0011(18)
N16 0.036(2) 0.032(2) 0.039(3) 0.014(2) 0.022(2) 0.013(2)
N17 0.021(2) 0.043(3) 0.039(3) 0.009(2) 0.0123(19) 0.0056(19)
N18 0.021(2) 0.064(3) 0.023(2) 0.013(2) 0.0042(17) 0.013(2)
N19 0.027(2) 0.062(3) 0.021(2) -0.010(2) 0.0056(18) -0.012(2)
N20 0.026(2) 0.039(3) 0.024(2) -0.0058(18) 0.0019(17) -0.0078(19)
N21 0.052(3) 0.035(3) 0.023(2) -0.0151(18) 0.016(2) -0.008(2)
N22 0.025(2) 0.033(2) 0.027(2) -0.0011(17) 0.0133(17) 0.0028(18)
N23 0.022(2) 0.030(2) 0.027(2) -0.0040(16) 0.0112(17) 0.0031(16)
N24 0.021(2) 0.029(2) 0.033(2) 0.0003(17) 0.0126(17) 0.0001(17)
C1 0.017(2) 0.065(4) 0.023(3) 0.003(2) 0.0030(19) -0.007(2)
C2 0.029(3) 0.099(6) 0.019(3) 0.008(3) 0.002(2) -0.031(3)
C3 0.020(3) 0.154(9) 0.032(3) 0.015(4) 0.001(3) -0.015(4)
C4 0.027(3) 0.137(9) 0.033(4) -0.007(4) -0.002(3) 0.013(4)
C5 0.036(3) 0.087(5) 0.022(3) -0.006(3) 0.003(2) 0.030(3)
C6 0.023(3) 0.067(4) 0.018(2) -0.004(2) 0.004(2) 0.007(3)
C7 0.086(5) 0.036(3) 0.033(3) -0.009(2) 0.034(3) -0.026(3)
C8 0.103(6) 0.044(4) 0.039(4) 0.006(3) 0.034(4) -0.009(4)
C9 0.125(8) 0.046(4) 0.046(4) -0.006(3) 0.052(5) -0.039(5)
C10 0.078(6) 0.076(6) 0.057(5) -0.010(4) 0.043(4) -0.030(5)
C11 0.060(4) 0.081(5) 0.036(3) -0.011(3) 0.029(3) -0.030(4)
C12 0.047(4) 0.052(4) 0.030(3) -0.013(3) 0.018(3) -0.026(3)
C13 0.051(4) 0.051(4) 0.032(3) -0.002(3) 0.013(3) 0.029(3)
C14 0.075(5) 0.073(5) 0.030(3) 0.002(3) 0.025(3) 0.038(4)
C15 0.068(3) 0.064(3) 0.063(3) -0.0026(18) 0.0279(18) 0.0142(18)
C16 0.148(8) 0.038(4) 0.055(5) 0.001(3) 0.057(5) 0.038(5)
C17 0.121(7) 0.037(4) 0.037(4) -0.007(3) 0.036(4) 0.017(4)
C18 0.078(5) 0.028(3) 0.034(3) -0.005(2) 0.020(3) 0.017(3)
C19 0.026(3) 0.036(3) 0.040(3) -0.004(2) 0.009(2) 0.016(2)
C20 0.041(3) 0.050(4) 0.054(4) 0.003(3) 0.017(3) 0.029(3)
C21 0.037(3) 0.051(4) 0.067(5) -0.003(3) 0.016(3) 0.025(3)
C22 0.059(4) 0.041(4) 0.052(4) 0.007(3) 0.003(3) 0.028(3)
C23 0.053(4) 0.045(4) 0.034(3) -0.006(3) -0.003(3) 0.016(3)
C24 0.030(3) 0.034(3) 0.030(3) 0.001(2) -0.003(2) 0.019(2)
C25 0.026(2) 0.036(3) 0.016(2) 0.0010(18) 0.0026(18) 0.018(2)
C26 0.019(2) 0.029(2) 0.020(2) -0.0036(18) 0.0041(17) 0.0063(19)
C27 0.034(3) 0.045(4) 0.059(4) -0.008(3) 0.022(3) -0.020(3)
C28 0.053(4) 0.043(4) 0.078(5) -0.003(3) 0.033(4) -0.026(3)
C29 0.069(5) 0.063(5) 0.087(6) 0.004(4) 0.028(5) -0.047(4)
C30 0.081(6) 0.049(4) 0.068(5) -0.018(4) 0.021(4) -0.041(4)
C31 0.068(5) 0.043(4) 0.058(4) -0.006(3) 0.015(4) -0.035(4)
C32 0.045(3) 0.039(3) 0.041(3) -0.009(3) 0.010(3) -0.030(3)
C33 0.025(2) 0.032(3) 0.032(3) -0.007(2) 0.011(2) -0.014(2)
C34 0.019(2) 0.032(3) 0.026(2) -0.0036(19) 0.0076(19) -0.006(2)
C35 0.017(3) 0.074(5) 0.047(4) -0.013(3) 0.003(2) -0.001(3)
C36 0.025(4) 0.142(9) 0.071(6) -0.005(6) -0.005(4) -0.003(5)
C37 0.024(4) 0.149(11) 0.137(11) 0.000(9) 0.004(5) 0.007(5)
C38 0.034(4) 0.155(11) 0.133(11) -0.051(9) 0.030(6) -0.004(6)
C39 0.017(3) 0.153(9) 0.096(7) -0.049(7) 0.014(4) -0.005(4)
C40 0.016(2) 0.053(4) 0.060(4) -0.016(3) 0.007(3) 0.001(2)
C41 0.015(2) 0.018(2) 0.042(3) -0.0023(19) 0.008(2) 0.0014(17)
C42 0.017(2) 0.0082(18) 0.021(2) -0.0010(14) 0.0064(16) 0.0009(15)
C43 0.032(3) 0.055(4) 0.035(3) 0.010(3) 0.016(2) 0.016(3)
C44 0.045(4) 0.056(4) 0.037(3) 0.014(3) 0.016(3) 0.019(3)
C45 0.052(4) 0.082(6) 0.044(4) 0.015(4) 0.014(3) 0.021(4)
C46 0.102(6) 0.047(4) 0.035(3) 0.022(3) 0.034(4) 0.030(4)
C47 0.073(5) 0.044(4) 0.041(3) 0.013(3) 0.033(3) 0.011(3)
C48 0.060(4) 0.043(3) 0.043(3) 0.022(3) 0.033(3) 0.025(3)
C49 0.052(4) 0.063(4) 0.023(3) -0.014(3) 0.016(3) -0.029(3)
C50 0.059(4) 0.077(5) 0.032(3) -0.014(3) 0.016(3) -0.030(4)
C51 0.099(6) 0.051(4) 0.042(4) -0.025(3) 0.036(4) -0.032(4)
C52 0.103(7) 0.048(4) 0.049(4) -0.020(3) 0.035(4) -0.017(4)
C53 0.103(6) 0.047(4) 0.048(4) -0.024(3) 0.044(4) -0.023(4)
C54 0.058(4) 0.050(4) 0.028(3) -0.019(3) 0.019(3) -0.024(3)
C55 0.025(3) 0.043(3) 0.023(2) 0.002(2) 0.008(2) 0.006(2)
C56 0.030(3) 0.066(4) 0.037(3) 0.012(3) 0.020(2) 0.022(3)
C57 0.032(3) 0.079(5) 0.046(4) 0.013(3) 0.020(3) 0.018(3)
C58 0.022(3) 0.090(6) 0.045(4) -0.006(3) 0.018(3) -0.006(3)
C59 0.025(3) 0.053(4) 0.036(3) -0.009(3) 0.012(2) -0.008(2)
C60 0.020(2) 0.045(3) 0.021(2) -0.004(2) 0.0086(18) 0.002(2)
Cl5 0.0307(8) 0.0757(17) 0.0603(12) -0.0023(12) 0.0288(8) 0.0038(11)
Cl5' 0.0307(8) 0.0757(17) 0.0603(12) -0.0023(12) 0.0288(8) 0.0038(11)

loop_
_atom_type_symbol
_atom_type_description
_atom_type_scat_dispersion_real
_atom_type_scat_dispersion_imag
_atom_type_scat_source
C C 0.0033 0.0016 'International Tables Vol C Tables 4.2.6.8 and 6.1.1.4'
H H 0.0000 0.0000 'International Tables Vol C Tables 4.2.6.8 and 6.1.1.4'
Cl Cl 0.1484 0.1585 'International Tables Vol C Tables 4.2.6.8 and 6.1.1.4'
Co Co 0.3494 0.9721 'International Tables Vol C Tables 4.2.6.8 and 6.1.1.4'
N N 0.0061 0.0033 'International Tables Vol C Tables 4.2.6.8 and 6.1.1.4'
O O 0.0106 0.0060 'International Tables Vol C Tables 4.2.6.8 and 6.1.1.4'

loop_
_geom_angle_atom_site_label_1
_geom_angle_atom_site_label_2
_geom_angle_atom_site_label_3
_geom_angle
N12 Co1 N24 117.75(19)
N12 Co1 N16 128.77(18)
N24 Co1 N16 98.49(18)
N12 Co1 Cl1 100.90(14)
N24 Co1 Cl1 106.37(13)
N16 Co1 Cl1 102.04(14)
N12 Co1 O3 74.15(15)
N24 Co1 O3 80.22(15)
N16 Co1 O3 78.20(15)
Cl1 Co1 O3 173.22(10)
N10 Co2 N22 121.88(18)
N10 Co2 N21 125.36(19)
N22 Co2 N21 97.90(18)
N10 Co2 Cl2 100.02(13)
N22 Co2 Cl2 106.45(13)
N21 Co2 Cl2 102.72(13)
N10 Co2 O1 74.05(14)
N22 Co2 O1 79.26(15)
N21 Co2 O1 79.16(15)
Cl2 Co2 O1 173.52(10)
N19 Co3 N14 130.9(2)
N19 Co3 N18 97.6(2)
N14 Co3 N18 116.0(2)
N19 Co3 Cl3 103.35(14)
N14 Co3 Cl3 100.82(14)
N18 Co3 Cl3 105.64(13)
N18 Co3' N14 144.8(4)
N18 Co3' Cl3' 101.7(4)
N14 Co3' Cl3' 97.7(4)
N18 Co3' O5 88.4(3)
N14 Co3' O5 74.9(2)
Cl3' Co3' O5 169.6(4)
O1 Co4 O3 101.09(15)
O1 Co4 O5 98.64(15)
O3 Co4 O5 100.53(15)
O1 Co4 N17 176.90(17)
O3 Co4 N17 81.07(18)
O5 Co4 N17 83.09(16)
O1 Co4 N23 82.02(16)
O3 Co4 N23 82.52(15)
O5 Co4 N23 176.66(16)
N17 Co4 N23 96.11(17)
O1 Co4 N20 81.37(16)
O3 Co4 N20 176.87(17)
O5 Co4 N20 80.93(17)
N17 Co4 N20 96.4(2)
N23 Co4 N20 95.96(17)
N13 Co5 N1 124.6(2)
N13 Co5 N7 122.3(2)
N1 Co5 N7 98.06(18)
N13 Co5 Cl4 100.58(14)
N1 Co5 Cl4 104.80(13)
N7 Co5 Cl4 103.75(14)
N13 Co5 O4 74.35(15)
N1 Co5 O4 79.10(15)
N7 Co5 O4 78.74(15)
Cl4 Co5 O4 174.88(11)
N9 Co6 N15 126.5(2)
N9 Co6 N6 96.79(18)
N15 Co6 N6 122.40(18)
N9 Co6 Cl5 102.07(14)
N15 Co6 Cl5 99.45(14)
N6 Co6 Cl5 107.04(14)
N9 Co6 O6 80.50(15)
N15 Co6 O6 73.49(15)
N6 Co6 O6 79.57(15)
Cl5 Co6 O6 172.39(11)
N9 Co6 Cl5' 113.8(3)
N15 Co6 Cl5' 102.3(3)
N6 Co6 Cl5' 89.7(3)
Cl5 Co6 Cl5' 19.5(3)
O6 Co6 Cl5' 163.3(3)
N3 Co7 N11 116.1(2)
N3 Co7 N4 97.96(17)
N11 Co7 N4 131.40(18)
N3 Co7 Cl6 108.06(14)
N11 Co7 Cl6 99.99(13)
N4 Co7 Cl6 100.99(14)
N3 Co7 O2 80.63(15)
N11 Co7 O2 74.45(14)
N4 Co7 O2 78.52(15)
Cl6 Co7 O2 171.23(11)
O4 Co8 O6 99.90(15)
O4 Co8 O2 101.34(16)
O6 Co8 O2 99.20(14)
O4 Co8 N5 176.91(16)
O6 Co8 N5 81.93(16)
O2 Co8 N5 80.74(17)
O4 Co8 N2 81.56(16)
O6 Co8 N2 177.15(17)
O2 Co8 N2 82.85(16)
N5 Co8 N2 96.49(17)
O4 Co8 N8 81.34(17)
O6 Co8 N8 81.59(15)
O2 Co8 N8 176.98(17)
N5 Co8 N8 96.52(19)
N2 Co8 N8 96.25(17)
C26 O1 Co4 142.7(3)
C26 O1 Co2 112.4(3)
Co4 O1 Co2 104.74(14)
C26 O2 Co8 141.8(3)
C26 O2 Co7 112.5(3)
Co8 O2 Co7 104.51(14)
C34 O3 Co4 142.8(3)
C34 O3 Co1 112.1(3)
Co4 O3 Co1 104.57(15)
C34 O4 Co8 142.6(3)
C34 O4 Co5 112.2(3)
Co8 O4 Co5 104.94(16)
C42 O5 Co4 142.4(3)
C42 O5 Co3' 109.4(3)
Co4 O5 Co3' 104.5(2)
C42 O6 Co8 142.7(3)
C42 O6 Co6 112.8(3)
Co8 O6 Co6 104.18(15)
N2 N1 C1 105.6(5)
N2 N1 Co5 119.6(3)
C1 N1 Co5 134.7(4)
N3 N2 N1 112.9(4)
N3 N2 Co8 123.3(3)
N1 N2 Co8 123.7(3)
N2 N3 C6 105.5(5)
N2 N3 Co7 119.4(3)
C6 N3 Co7 134.8(4)
N5 N4 C7 104.5(5)
N5 N4 Co7 118.7(3)
C7 N4 Co7 136.8(4)
N4 N5 N6 112.7(4)
N4 N5 Co8 124.0(3)
N6 N5 Co8 123.3(4)
N5 N6 C12 107.6(5)
N5 N6 Co6 119.2(3)
C12 N6 Co6 133.0(4)
N8 N7 C18 106.6(5)
N8 N7 Co5 119.8(3)
C18 N7 Co5 133.6(4)
N7 N8 N9 112.6(4)
N7 N8 Co8 123.4(3)
N9 N8 Co8 123.9(3)
N8 N9 C13 105.7(5)
N8 N9 Co6 118.9(3)
C13 N9 Co6 135.0(4)
C25 N10 C19 102.2(4)
C25 N10 Co2 117.6(3)
C19 N10 Co2 140.2(4)
C25 N11 C24 102.2(4)
C25 N11 Co7 116.4(3)
C24 N11 Co7 141.4(4)
C33 N12 C27 102.1(5)
C33 N12 Co1 117.4(3)
C27 N12 Co1 140.5(4)
C33 N13 C32 102.0(5)
C33 N13 Co5 117.3(3)
C32 N13 Co5 140.6(4)
C41 N14 C35 102.3(5)
C41 N14 Co3' 115.6(4)
C35 N14 Co3' 137.2(5)
C41 N14 Co3 118.2(4)
C35 N14 Co3 139.4(4)
Co3' N14 Co3 16.95(17)
C41 N15 C40 102.8(5)
C41 N15 Co6 117.2(3)
C40 N15 Co6 140.0(4)
N17 N16 C48 105.3(5)
N17 N16 Co1 118.5(3)
C48 N16 Co1 136.2(4)
N16 N17 N18 112.3(4)
N16 N17 Co4 124.6(3)
N18 N17 Co4 123.0(4)
N17 N18 C43 107.0(5)
N17 N18 Co3' 123.6(4)
C43 N18 Co3' 125.8(4)
N17 N18 Co3 119.0(4)
C43 N18 Co3 133.8(4)
Co3' N18 Co3 14.4(2)
N20 N19 C49 106.4(5)
N20 N19 Co3 118.9(4)
C49 N19 Co3 134.6(4)
N21 N20 N19 111.5(4)
N21 N20 Co4 123.7(3)
N19 N20 Co4 124.7(4)
N20 N21 C54 107.2(5)
N20 N21 Co2 119.3(3)
C54 N21 Co2 133.5(5)
N23 N22 C55 106.4(4)
N23 N22 Co2 119.5(3)
C55 N22 Co2 133.9(4)
N22 N23 N24 111.9(4)
N22 N23 Co4 123.7(3)
N24 N23 Co4 124.2(3)
N23 N24 C60 106.4(4)
N23 N24 Co1 118.5(3)
C60 N24 Co1 134.9(4)
C6 C1 N1 107.7(5)
C6 C1 C2 121.3(6)
N1 C1 C2 131.0(6)
C3 C2 C1 115.1(8)
C3 C2 H2 122.5
C1 C2 H2 122.5
C2 C3 C4 123.3(7)
C2 C3 H3 118.3
C4 C3 H3 118.3
C5 C4 C3 121.7(7)
C5 C4 H4 119.2
C3 C4 H4 119.2
C4 C5 C6 116.1(8)
C4 C5 H5 122.0
C6 C5 H5 122.0
N3 C6 C1 108.4(5)
N3 C6 C5 129.1(6)
C1 C6 C5 122.5(6)
N4 C7 C12 108.9(5)
N4 C7 C8 131.5(8)
C12 C7 C8 119.5(7)
C9 C8 C7 116.3(8)
C9 C8 H8 121.9
C7 C8 H8 121.9
C8 C9 C10 122.0(7)
C8 C9 H9 119.0
C10 C9 H9 119.0
C11 C10 C9 122.5(7)
C11 C10 H10 118.7
C9 C10 H10 118.7
C10 C11 C12 116.2(8)
C10 C11 H11 121.9
C12 C11 H11 121.9
N6 C12 C7 106.2(5)
N6 C12 C11 130.4(7)
C7 C12 C11 123.4(7)
N9 C13 C18 108.2(5)
N9 C13 C14 131.7(7)
C18 C13 C14 120.1(6)
C15 C14 C13 115.3(8)
C15 C14 H14 122.3
C13 C14 H14 122.3
C14 C15 C16 122.9(8)
C14 C15 H15 118.6
C16 C15 H15 118.6
C17 C16 C15 124.4(7)
C17 C16 H16 117.8
C15 C16 H16 117.8
C16 C17 C18 115.3(9)
C16 C17 H17 122.4
C18 C17 H17 122.3
N7 C18 C13 106.8(5)
N7 C18 C17 131.2(7)
C13 C18 C17 122.0(7)
N10 C19 C24 108.4(4)
N10 C19 C20 130.5(6)
C24 C19 C20 121.1(5)
C21 C20 C19 117.0(7)
C21 C20 H20 121.5
C19 C20 H20 121.5
C20 C21 C22 122.3(6)
C20 C21 H21 118.9
C22 C21 H21 118.9
C23 C22 C21 121.6(6)
C23 C22 H22 119.2
C21 C22 H22 119.2
C22 C23 C24 117.2(6)
C22 C23 H23 121.4
C24 C23 H23 121.4
N11 C24 C19 108.8(4)
N11 C24 C23 130.3(6)
C19 C24 C23 120.8(5)
N11 C25 N10 118.3(4)
N11 C25 C26 120.7(4)
N10 C25 C26 120.8(4)
O2 C26 O1 129.7(5)
O2 C26 C25 115.6(4)
O1 C26 C25 114.7(4)
N12 C27 C32 109.1(5)
N12 C27 C28 130.2(7)
C32 C27 C28 120.7(6)
C29 C28 C27 116.2(7)
C29 C28 H28 121.9
C27 C28 H28 121.9
C28 C29 C30 124.7(7)
C28 C29 H29 117.7
C30 C29 H29 117.7
C29 C30 C31 120.6(7)
C29 C30 H30 119.7
C31 C30 H30 119.7
C30 C31 C32 116.7(7)
C30 C31 H31 121.6
C32 C31 H31 121.6
N13 C32 C27 108.4(5)
N13 C32 C31 130.4(6)
C27 C32 C31 121.1(6)
N12 C33 N13 118.4(5)
N12 C33 C34 120.7(5)
N13 C33 C34 120.7(5)
O4 C34 O3 129.3(5)
O4 C34 C33 115.3(4)
O3 C34 C33 115.5(5)
N14 C35 C40 108.2(5)
N14 C35 C36 128.7(7)
C40 C35 C36 122.9(7)
C37 C36 C35 114.7(10)
C37 C36 H36 122.8
C35 C36 H36 122.5
C36 C37 C38 123.0(9)
C36 C37 H37 118.4
C38 C37 H37 118.5
C39 C38 C37 122.0(8)
C39 C38 H38 118.9
C37 C38 H38 119.1
C40 C39 C38 114.8(9)
C40 C39 H39 122.6
C38 C39 H39 122.6
N15 C40 C35 108.2(5)
N15 C40 C39 129.4(7)
C35 C40 C39 122.3(7)
N15 C41 N14 118.4(5)
N15 C41 C42 121.5(5)
N14 C41 C42 120.0(5)
O6 C42 O5 129.4(4)
O6 C42 C41 114.8(4)
O5 C42 C41 115.8(4)
N18 C43 C48 106.9(5)
N18 C43 C44 130.5(6)
C48 C43 C44 122.7(6)
C45 C44 C43 115.8(7)
C45 C44 H44 122.1
C43 C44 H44 122.1
C44 C45 C46 121.9(7)
C44 C45 H45 119.1
C46 C45 H45 119.1
C45 C46 C47 124.0(7)
C45 C46 H46 118.0
C47 C46 H46 118.0
C46 C47 C48 114.3(7)
C46 C47 H47 122.9
C48 C47 H47 122.9
C43 C48 N16 108.6(5)
C43 C48 C47 121.3(6)
N16 C48 C47 130.1(7)
N19 C49 C54 108.2(5)
N19 C49 C50 130.9(7)
C54 C49 C50 120.8(7)
C49 C50 C51 113.5(8)
C49 C50 H50 123.3
C51 C50 H50 123.3
C52 C51 C50 125.2(7)
C52 C51 H51 117.4
C50 C51 H51 117.4
C53 C52 C51 120.4(7)
C53 C52 H52 119.8
C51 C52 H52 119.8
C52 C53 C54 117.8(8)
C52 C53 H53 121.1
C54 C53 H53 121.1
N21 C54 C49 106.6(6)
N21 C54 C53 131.2(7)
C49 C54 C53 122.2(6)
N22 C55 C60 107.5(4)
N22 C55 C56 130.8(6)
C60 C55 C56 121.7(5)
C57 C56 C55 115.9(6)
C57 C56 H56 122.1
C55 C56 H56 122.1
C56 C57 C58 122.9(6)
C56 C57 H57 118.5
C58 C57 H57 118.5
C59 C58 C57 122.2(6)
C59 C58 H58 118.9
C57 C58 H58 118.9
C58 C59 C60 115.3(6)
C58 C59 H59 122.3
C60 C59 H59 122.3
N24 C60 C55 107.8(5)
N24 C60 C59 130.2(5)
C55 C60 C59 122.0(5)

loop_
_geom_bond_atom_site_label_1
_geom_bond_atom_site_label_2
_geom_bond_distance
Co1 N12 2.061(5)
Co1 N24 2.073(4)
Co1 N16 2.097(5)
Co1 Cl1 2.2772(18)
Co1 O3 2.394(4)
Co2 N10 2.040(4)
Co2 N22 2.067(5)
Co2 N21 2.079(5)
Co2 Cl2 2.2770(17)
Co2 O1 2.390(3)
Co3 N19 2.022(5)
Co3 N14 2.106(6)
Co3 N18 2.120(6)
Co3 Cl3 2.2820(19)
Co3' N18 1.740(8)
Co3' N14 2.019(8)
Co3' Cl3' 2.277(10)
Co3' O5 2.371(6)
Co4 O1 2.035(3)
Co4 O3 2.036(3)
Co4 O5 2.050(4)
Co4 N17 2.078(5)
Co4 N23 2.086(4)
Co4 N20 2.093(4)
Co5 N13 2.050(5)
Co5 N1 2.066(5)
Co5 N7 2.083(5)
Co5 Cl4 2.2586(17)
Co5 O4 2.390(4)
Co6 N9 2.064(5)
Co6 N15 2.075(5)
Co6 N6 2.082(5)
Co6 Cl5 2.275(2)
Co6 O6 2.392(4)
Co6 Cl5' 2.401(11)
Co7 N3 2.071(5)
Co7 N11 2.071(4)
Co7 N4 2.093(5)
Co7 Cl6 2.2712(18)
Co7 O2 2.368(4)
Co8 O4 2.041(4)
Co8 O6 2.043(3)
Co8 O2 2.047(3)
Co8 N5 2.084(4)
Co8 N2 2.088(4)
Co8 N8 2.094(4)
O1 C26 1.245(6)
O2 C26 1.241(6)
O3 C34 1.246(6)
O4 C34 1.242(6)
O5 C42 1.237(6)
O6 C42 1.237(6)
N1 N2 1.340(6)
N1 C1 1.375(7)
N2 N3 1.333(6)
N3 C6 1.373(7)
N4 N5 1.326(6)
N4 C7 1.383(8)
N5 N6 1.343(6)
N6 C12 1.346(8)
N7 N8 1.330(6)
N7 C18 1.357(8)
N8 N9 1.332(6)
N9 C13 1.355(7)
N10 C25 1.334(6)
N10 C19 1.387(7)
N11 C25 1.329(6)
N11 C24 1.383(6)
N12 C33 1.326(7)
N12 C27 1.382(7)
N13 C33 1.335(7)
N13 C32 1.388(7)
N14 C41 1.327(7)
N14 C35 1.386(8)
N15 C41 1.310(7)
N15 C40 1.386(7)
N16 N17 1.327(7)
N16 C48 1.387(7)
N17 N18 1.352(6)
N18 C43 1.359(8)
N19 N20 1.343(6)
N19 C49 1.360(8)
N20 N21 1.329(7)
N21 C54 1.374(7)
N22 N23 1.337(6)
N22 C55 1.377(7)
N23 N24 1.347(6)
N24 C60 1.368(6)
C1 C6 1.376(10)
C1 C2 1.418(8)
C2 C3 1.372(10)
C2 H2 0.9500
C3 C4 1.420(15)
C3 H3 0.9500
C4 C5 1.342(10)
C4 H4 0.9500
C5 C6 1.425(8)
C5 H5 0.9500
C7 C12 1.398(10)
C7 C8 1.407(9)
C8 C9 1.398(11)
C8 H8 0.9500
C9 C10 1.417(12)
C9 H9 0.9500
C10 C11 1.325(11)
C10 H10 0.9500
C11 C12 1.417(9)
C11 H11 0.9500
C13 C18 1.400(10)
C13 C14 1.424(9)
C14 C15 1.413(11)
C14 H14 0.9500
C15 C16 1.351(12)
C15 H15 0.9500
C16 C17 1.344(12)
C16 H16 0.9500
C17 C18 1.442(8)
C17 H17 0.9500
C19 C24 1.402(8)
C19 C20 1.414(8)
C20 C21 1.366(9)
C20 H20 0.9500
C21 C22 1.413(10)
C21 H21 0.9500
C22 C23 1.368(9)
C22 H22 0.9500
C23 C24 1.416(8)
C23 H23 0.9500
C25 C26 1.479(6)
C27 C32 1.395(9)
C27 C28 1.428(8)
C28 C29 1.342(11)
C28 H28 0.9500
C29 C30 1.382(12)
C29 H29 0.9500
C30 C31 1.391(10)
C30 H30 0.9500
C31 C32 1.415(8)
C31 H31 0.9500
C33 C34 1.485(7)
C35 C40 1.398(10)
C35 C36 1.441(10)
C36 C37 1.371(14)
C36 H36 0.9502
C37 C38 1.434(17)
C37 H37 0.9501
C38 C39 1.418(14)
C38 H38 0.9500
C39 C40 1.411(10)
C39 H39 0.9499
C41 C42 1.481(6)
C43 C48 1.389(10)
C43 C44 1.417(8)
C44 C45 1.361(10)
C44 H44 0.9500
C45 C46 1.392(11)
C45 H45 0.9500
C46 C47 1.394(10)
C46 H46 0.9500
C47 C48 1.417(8)
C47 H47 0.9500
C49 C54 1.391(10)
C49 C50 1.419(8)
C50 C51 1.429(11)
C50 H50 0.9500
C51 C52 1.359(12)
C51 H51 0.9500
C52 C53 1.354(11)
C52 H52 0.9500
C53 C54 1.411(9)
C53 H53 0.9500
C55 C60 1.393(8)
C55 C56 1.418(7)
C56 C57 1.341(9)
C56 H56 0.9500
C57 C58 1.427(11)
C57 H57 0.9500
C58 C59 1.369(9)
C58 H58 0.9500
C59 C60 1.411(8)
C59 H59 0.9500

loop_
_platon_squeeze_void_nr
_platon_squeeze_void_average_x
_platon_squeeze_void_average_y
_platon_squeeze_void_average_z
_platon_squeeze_void_volume
_platon_squeeze_void_count_electrons
1 0.500 0.001 0.000 1291.0 374.0
2 0.000 -0.220 0.500 1291.1 373.8
